data_4111642
loop_
_publ_author_name
'Hongxia Wang'
'Hong Li'
'Bofei Xue'
'Zhaoxiang Wang'
'Qingbo Meng'
'Liquan Chen'

_publ_section_title
;
 Solid-State Composite Electrolyte LiI/3-Hydroxypropionitrile/SiO2 for
 Dye-Sensitized Solar Cells
;
_journal_name_full 'Journal of the American Chemical Society'
_journal_page_first 6394
_journal_page_last 6401
_journal_paper_doi 10.1021/ja043268p
_journal_volume 127
_journal_year 2005
_chemical_formula_sum 'C6 H10 I Li N2 O2'
_chemical_formula_weight 276.00
_chemical_name_systematic
; 
 ? 
;
_space_group_IT_number 15
_symmetry_cell_setting monoclinic
_symmetry_space_group_name_Hall '-C 2yc'
_symmetry_space_group_name_H-M 'C 1 2/c 1'
_atom_sites_solution_hydrogens geom
_atom_sites_solution_primary direct
_atom_sites_solution_secondary difmap
_audit_creation_method SHELXL-97
_cell_angle_alpha 90.00
_cell_angle_beta 99.97(3)
_cell_angle_gamma 90.00
_cell_formula_units_Z 8
_cell_length_a 14.097(3)
_cell_length_b 14.036(3)
_cell_length_c 10.923(2)
_cell_measurement_reflns_used 9991
_cell_measurement_temperature 293(2)
_cell_measurement_theta_max 27.48
_cell_measurement_theta_min 2.96
_cell_volume 2128.6(8)
_computing_cell_refinement 'Rapid Auto (Rigaku 2001)'
_computing_data_collection 'Rapid Auto (Rigaku 2001)'
_computing_data_reduction 'Rapid Auto (Rigaku 2001)'
_computing_structure_refinement 'SHELXL-97 (Sheldrick, 1997)'
_computing_structure_solution 'SHELXS-97 (Sheldrick, 1990)'
_diffrn_ambient_temperature 293(2)
_diffrn_measured_fraction_theta_full 0.994
_diffrn_measured_fraction_theta_max 0.994
_diffrn_measurement_device_type 'Rigaku Raxis Rapid IP'
_diffrn_measurement_method Oscillation
_diffrn_radiation_monochromator graphite
_diffrn_radiation_source 'Rotating Anode'
_diffrn_radiation_type MoK\a
_diffrn_radiation_wavelength 0.71073
_diffrn_reflns_av_R_equivalents 0.0000
_diffrn_reflns_av_sigmaI/netI 0.0343
_diffrn_reflns_limit_h_max 18
_diffrn_reflns_limit_h_min 0
_diffrn_reflns_limit_k_max 18
_diffrn_reflns_limit_k_min 0
_diffrn_reflns_limit_l_max 13
_diffrn_reflns_limit_l_min -14
_diffrn_reflns_number 2417
_diffrn_reflns_theta_full 27.48
_diffrn_reflns_theta_max 27.48
_diffrn_reflns_theta_min 2.06
_exptl_absorpt_coefficient_mu 2.973
_exptl_absorpt_correction_T_max 1.3899
_exptl_absorpt_correction_T_min 0.6401
_exptl_absorpt_correction_type empirical
_exptl_absorpt_process_details Abscor
_exptl_crystal_colour colorless
_exptl_crystal_density_diffrn 1.722
_exptl_crystal_description block
_exptl_crystal_F_000 1056
_exptl_crystal_size_max 0.794
_exptl_crystal_size_mid 0.421
_exptl_crystal_size_min 0.285
_refine_diff_density_max 0.403
_refine_diff_density_min -0.449
_refine_diff_density_rms 0.063
_refine_ls_extinction_coef 0.0062(2)
_refine_ls_extinction_expression Fc^*^=kFc[1+0.001xFc^2^\l^3^/sin(2\q)]^-1/4^
_refine_ls_extinction_method SHELXL
_refine_ls_goodness_of_fit_ref 1.075
_refine_ls_hydrogen_treatment mixed
_refine_ls_matrix_type full
_refine_ls_number_parameters 119
_refine_ls_number_reflns 2417
_refine_ls_number_restraints 0
_refine_ls_restrained_S_all 1.075
_refine_ls_R_factor_all 0.0274
_refine_ls_R_factor_gt 0.0233
_refine_ls_shift/su_max 0.001
_refine_ls_shift/su_mean 0.000
_refine_ls_structure_factor_coef Fsqd
_refine_ls_weighting_details 'calc w=1/[\s^2^(Fo^2^)+(0.0213P)^2^+0.1497P] where P=(Fo^2^+2Fc^2^)/3'
_refine_ls_weighting_scheme calc
_refine_ls_wR_factor_gt 0.0565
_refine_ls_wR_factor_ref 0.0576
_reflns_number_gt 2101
_reflns_number_total 2417
_reflns_threshold_expression >2sigma(I)
_cod_data_source_file ja043268psi20041109_043648.cif
_cod_data_source_block a
_cod_original_cell_volume 2128.6(7)
_cod_database_code 4111642

loop_
_symmetry_equiv_pos_as_xyz
'x, y, z'
'-x, y, -z+1/2'
'x+1/2, y+1/2, z'
'-x+1/2, y+1/2, -z+1/2'
'-x, -y, -z'
'x, -y, z-1/2'
'-x+1/2, -y+1/2, -z'
'x+1/2, -y+1/2, z-1/2'

loop_
_atom_site_label
_atom_site_type_symbol
_atom_site_fract_x
_atom_site_fract_y
_atom_site_fract_z
_atom_site_U_iso_or_equiv
_atom_site_adp_type
_atom_site_occupancy
_atom_site_symmetry_multiplicity
_atom_site_calc_flag
_atom_site_refinement_flags
I1 I -0.5000 0.048493(14) 0.7500 0.05617(10) Uani 1 2 d S
I2 I -0.5000 -0.466131(14) 0.7500 0.05387(9) Uani 1 2 d S
Li1 Li -0.2783(3) -0.2096(2) 0.7430(3) 0.0469(8) Uani 1 1 d .
O1 O -0.20027(13) -0.41151(12) 1.18644(14) 0.0537(4) Uani 1 1 d .
O2 O -0.10014(12) -0.24190(12) 0.33966(14) 0.0528(4) Uani 1 1 d .
N1 N -0.23998(16) -0.31460(15) 0.86944(17) 0.0593(5) Uani 1 1 d .
N2 N -0.17059(15) -0.20540(12) 0.64195(17) 0.0555(5) Uani 1 1 d .
C1 C -0.23374(16) -0.38598(16) 0.91693(18) 0.0481(5) Uani 1 1 d .
C2 C -0.22723(19) -0.47789(14) 0.9783(2) 0.0535(5) Uani 1 1 d .
H2A H -0.1613 -0.5004 0.9886 0.064 Uiso 1 1 calc R
H2B H -0.2675 -0.5232 0.9259 0.064 Uiso 1 1 calc R
C3 C -0.25814(18) -0.47452(17) 1.1042(2) 0.0550(5) Uani 1 1 d .
H3A H -0.3248 -0.4541 1.0939 0.066 Uiso 1 1 calc R
H3B H -0.2539 -0.5380 1.1399 0.066 Uiso 1 1 calc R
C4 C -0.10199(17) -0.20923(13) 0.60167(18) 0.0451(5) Uani 1 1 d .
C5 C -0.01396(17) -0.21418(15) 0.5495(2) 0.0485(5) Uani 1 1 d .
H5A H 0.0373 -0.2402 0.6113 0.058 Uiso 1 1 calc R
H5B H 0.0047 -0.1503 0.5293 0.058 Uiso 1 1 calc R
C6 C -0.02570(18) -0.27529(15) 0.4338(2) 0.0504(5) Uani 1 1 d .
H6A H 0.0345 -0.2760 0.4021 0.060 Uiso 1 1 calc R
H6B H -0.0399 -0.3402 0.4552 0.060 Uiso 1 1 calc R
H1A H -0.152(2) -0.4308(19) 1.207(3) 0.065(9) Uiso 1 1 d .
H2C H -0.086(2) -0.1962(17) 0.316(2) 0.067(9) Uiso 1 1 d .

loop_
_atom_site_aniso_label
_atom_site_aniso_U_11
_atom_site_aniso_U_22
_atom_site_aniso_U_33
_atom_site_aniso_U_23
_atom_site_aniso_U_13
_atom_site_aniso_U_12
I1 0.04467(14) 0.04412(13) 0.07566(16) 0.000 -0.00091(10) 0.000
I2 0.05538(15) 0.04081(12) 0.06966(15) 0.000 0.02267(11) 0.000
Li1 0.0524(19) 0.049(2) 0.0427(17) 0.0029(14) 0.0165(16) 0.0062(16)
O1 0.0561(10) 0.0573(9) 0.0463(8) -0.0054(7) 0.0047(8) 0.0162(8)
O2 0.0581(10) 0.0568(9) 0.0423(7) 0.0081(7) 0.0048(7) -0.0100(8)
N1 0.0712(14) 0.0567(11) 0.0499(10) 0.0093(9) 0.0098(10) 0.0066(10)
N2 0.0602(13) 0.0569(12) 0.0534(11) -0.0004(8) 0.0213(10) 0.0018(9)
C1 0.0515(12) 0.0532(12) 0.0387(10) -0.0031(9) 0.0054(9) 0.0013(10)
C2 0.0715(15) 0.0387(10) 0.0477(11) -0.0045(8) 0.0028(11) 0.0020(10)
C3 0.0559(14) 0.0538(12) 0.0555(12) 0.0087(10) 0.0096(11) -0.0048(11)
C4 0.0519(13) 0.0464(11) 0.0374(9) -0.0007(8) 0.0088(9) -0.0007(9)
C5 0.0412(12) 0.0597(13) 0.0451(11) -0.0003(9) 0.0090(9) -0.0021(9)
C6 0.0495(13) 0.0552(12) 0.0479(11) 0.0023(9) 0.0126(10) 0.0065(10)

loop_
_atom_type_symbol
_atom_type_description
_atom_type_scat_dispersion_real
_atom_type_scat_dispersion_imag
_atom_type_scat_source
C C 0.0033 0.0016 'International Tables Vol C Tables 4.2.6.8 and 6.1.1.4'
H H 0.0000 0.0000 'International Tables Vol C Tables 4.2.6.8 and 6.1.1.4'
Li Li -0.0003 0.0001 'International Tables Vol C Tables 4.2.6.8 and 6.1.1.4'
N N 0.0061 0.0033 'International Tables Vol C Tables 4.2.6.8 and 6.1.1.4'
O O 0.0106 0.0060 'International Tables Vol C Tables 4.2.6.8 and 6.1.1.4'
I I -0.4742 1.8119 'International Tables Vol C Tables 4.2.6.8 and 6.1.1.4'

loop_
_geom_angle_atom_site_label_1
_geom_angle_atom_site_label_2
_geom_angle_atom_site_label_3
_geom_angle
_geom_angle_site_symmetry_1
_geom_angle_site_symmetry_3
O1 Li1 O2 108.3(2) 7_447 7_446
O1 Li1 N2 112.3(2) 7_447 .
O2 Li1 N2 116.55(18) 7_446 .
O1 Li1 N1 114.41(18) 7_447 .
O2 Li1 N1 100.01(19) 7_446 .
N2 Li1 N1 104.8(2) . .
C3 O1 Li1 134.3(2) . 7_447
C6 O2 Li1 135.55(17) . 7_446
C1 N1 Li1 162.1(2) . .
C4 N2 Li1 169.2(2) . .
N1 C1 C2 179.1(3) . .
C1 C2 C3 112.79(18) . .
O1 C3 C2 111.81(19) . .
N2 C4 C5 179.8(3) . .
C4 C5 C6 112.2(2) . .
O2 C6 C5 112.28(18) . .

loop_
_geom_bond_atom_site_label_1
_geom_bond_atom_site_label_2
_geom_bond_distance
_geom_bond_site_symmetry_2
Li1 O1 1.913(4) 7_447
Li1 O2 1.918(5) 7_446
Li1 N2 2.027(4) .
Li1 N1 2.028(4) .
O1 C3 1.415(3) .
O1 Li1 1.913(4) 7_447
O2 C6 1.416(3) .
O2 Li1 1.918(5) 7_446
N1 C1 1.125(3) .
N2 C4 1.131(3) .
C1 C2 1.450(3) .
C2 C3 1.513(3) .
C4 C5 1.454(3) .
C5 C6 1.513(3) .

loop_
_geom_hbond_atom_site_label_D
_geom_hbond_atom_site_label_H
_geom_hbond_atom_site_label_A
_geom_hbond_distance_DH
_geom_hbond_distance_HA
_geom_hbond_distance_DA
_geom_hbond_angle_DHA
_geom_hbond_site_symmetry_A
O1 H1A I1 0.73(3) 2.68(3) 3.3868(19) 163(3) 7_447
O2 H2C I2 0.73(2) 2.74(2) 3.4578(17) 169(3) 7_446
